data_4000508
_journal_name_full 'Chemistry of Materials'
_journal_paper_doi 10.1021/cm050185e
_journal_year 2005
_chemical_formula_sum 'C13 H35 N2 O16 P2 V3'
_chemical_formula_weight 690.19
_space_group_IT_number 14
_symmetry_cell_setting monoclinic
_symmetry_space_group_name_Hall '-P 2ybc'
_symmetry_space_group_name_H-M 'P 1 21/c 1'
_cell_angle_alpha 90.00
_cell_angle_beta 96.939(4)
_cell_angle_gamma 90.00
_cell_formula_units_Z 4
_cell_length_a 13.151(2)
_cell_length_b 10.9634(19)
_cell_length_c 18.312(3)
_cell_measurement_temperature 293(2)
_cell_volume 2620.7(8)
_diffrn_ambient_temperature 293(2)
_exptl_crystal_density_diffrn 1.749
_cod_depositor_comments
;
The following automatic conversions were performed:
'_symmetry_cell_setting' value 'Monoclinic' changed to 'monoclinic'
according to '/home/saulius/struct/CIF-dictionaries/cif_core.dic'
dictionary named 'cif_core.dic' version 2.4.1 from 2010-06-29.

Automatic conversion script
Id: cif_fix_enum 1527 2010-12-29 10:47:43Z saulius 
;
_cod_original_sg_symbol_H-M 'P 21/c'
_cod_database_code 4000508

loop_
_symmetry_equiv_pos_as_xyz
'x, y, z'
'-x, y+1/2, -z+1/2'
'-x, -y, -z'
'x, -y-1/2, z-1/2'

loop_
_atom_site_label
_atom_site_type_symbol
_atom_site_fract_x
_atom_site_fract_y
_atom_site_fract_z
_atom_site_U_iso_or_equiv
_atom_site_adp_type
_atom_site_occupancy
_atom_site_symmetry_multiplicity
_atom_site_calc_flag
_atom_site_refinement_flags
_atom_site_disorder_assembly
_atom_site_disorder_group
V1 V 0.45516(7) 0.81370(7) 0.28640(4) 0.0167(2) Uani 1 1 d . . .
V2 V 0.48703(7) 0.85174(7) 0.08907(4) 0.0163(2) Uani 1 1 d . . .
V3 V 0.69700(7) 0.82227(8) -0.18891(5) 0.0235(2) Uani 1 1 d . . .
P1 P 0.54114(11) 0.85832(11) -0.07452(6) 0.0164(3) Uani 1 1 d . . .
P2 P 0.55064(11) 0.60609(10) 0.18675(6) 0.0170(3) Uani 1 1 d . . .
O1 O 0.6436(3) 0.8855(3) -0.10763(18) 0.0233(8) Uani 1 1 d . . .
O2 O 0.5703(3) 0.8303(3) 0.00690(17) 0.0206(8) Uani 1 1 d . . .
O3 O 0.4877(3) 0.7497(3) -0.11243(17) 0.0210(8) Uani 1 1 d . . .
O4 O 0.4747(3) 0.9727(3) -0.08476(17) 0.0182(7) Uani 1 1 d . . .
O5 O 0.5326(3) 0.6868(3) 0.11905(18) 0.0262(9) Uani 1 1 d . . .
O6 O 0.5185(3) 0.4763(3) 0.16568(17) 0.0207(8) Uani 1 1 d . . .
O7 O 0.4950(3) 0.6507(3) 0.25128(18) 0.0243(8) Uani 1 1 d . . .
O8 O 0.6666(3) 0.6072(3) 0.2177(2) 0.0276(8) Uani 1 1 d . . .
O9 O 0.3336(3) 0.8044(4) 0.2707(2) 0.0308(9) Uani 1 1 d . . .
O10 O 0.4922(3) 0.8877(3) 0.19475(18) 0.0232(8) Uani 1 1 d . . .
O11 O 0.3701(3) 0.8409(4) 0.0545(2) 0.0326(9) Uani 1 1 d . . .
O12 O 0.8192(4) 0.8261(5) -0.1685(2) 0.0452(12) Uani 1 1 d . . .
O13 O 0.6602(4) 0.6800(4) -0.1948(2) 0.0342(10) Uani 1 1 d . . .
N1 N 0.3051(5) 0.4770(6) 0.0708(3) 0.0496(16) Uani 1 1 d . . .
N2 N -0.2543(4) 0.5101(5) -0.4142(3) 0.0432(14) Uani 1 1 d . . .
C1 C 0.1427(5) 0.4615(7) -0.0125(4) 0.0477(18) Uani 1 1 d . . .
C2 C 0.2128(7) 0.3994(8) 0.0473(4) 0.059(2) Uani 1 1 d . . .
C3 C 0.3619(5) 0.5088(7) 0.0079(4) 0.0472(17) Uani 1 1 d . . .
C4 C 0.2917(5) 0.5736(7) -0.0507(3) 0.0392(15) Uani 1 1 d . . .
C5 C 0.1975(5) 0.4978(6) -0.0781(3) 0.0347(14) Uani 1 1 d . . .
C6 C 0.1325(6) 0.5702(7) -0.1372(4) 0.0477(18) Uani 1 1 d . . .
C7 C 0.0403(6) 0.5075(7) -0.1796(4) 0.0519(19) Uani 1 1 d . . .
C8 C -0.0044(6) 0.5894(8) -0.2427(4) 0.057(2) Uani 1 1 d . . .
C9 C -0.1091(6) 0.5534(6) -0.2804(4) 0.0432(16) Uani 1 1 d . . .
C10 C -0.1501(6) 0.6531(6) -0.3319(4) 0.0436(16) Uani 1 1 d . . .
C11 C -0.2570(5) 0.6247(6) -0.3694(4) 0.0460(17) Uani 1 1 d . . .
C12 C -0.2167(8) 0.4067(7) -0.3654(6) 0.086(4) Uani 1 1 d . . .
C13 C -0.1068(7) 0.4343(7) -0.3266(6) 0.071(3) Uani 1 1 d . . .
O14 O 0.2343(5) 0.7082(7) 0.1319(3) 0.0771(19) Uani 1 1 d . . .
O15 O 0.8786(6) 0.9171(8) -0.0225(4) 0.098(3) Uani 1 1 d . . .
O16 O -0.0711(8) 0.3339(11) -0.5351(6) 0.147(4) Uani 1 1 d . . .
H1 H 0.5078 0.9667 0.1997 0.050 Uiso 1 1 d . . .
H2 H 0.2793 0.5610 0.0893 0.050 Uiso 1 1 d . . .
H3 H 0.3445 0.4221 0.1013 0.050 Uiso 1 1 d . . .
H4 H -0.3248 0.5067 -0.4406 0.050 Uiso 1 1 d . . .
H5 H 0.2430 0.4102 -0.1053 0.050 Uiso 1 1 d . . .
H6 H 0.0759 0.4223 -0.0237 0.050 Uiso 1 1 d . . .
H7 H 0.1059 0.5404 -0.0005 0.050 Uiso 1 1 d . . .
H8 H 0.2387 0.3256 0.0269 0.050 Uiso 1 1 d . . .
H9 H 0.4195 0.5633 0.0246 0.050 Uiso 1 1 d . . .
H10 H 0.2687 0.6547 -0.0220 0.050 Uiso 1 1 d . . .
H11 H 0.1004 0.6462 -0.1176 0.050 Uiso 1 1 d . . .
H12 H 0.0427 0.6382 -0.2641 0.050 Uiso 1 1 d . . .
H13 H -0.1050 0.6457 -0.3725 0.050 Uiso 1 1 d . . .
H14 H -0.1567 0.7282 -0.3038 0.050 Uiso 1 1 d . . .
H15 H -0.2855 0.6943 -0.4033 0.050 Uiso 1 1 d . . .
H16 H -0.2148 0.3318 -0.3999 0.050 Uiso 1 1 d . . .
H17 H -0.0026 0.4801 -0.1272 0.050 Uiso 1 1 d . . .
H18 H -0.1148 0.3637 -0.2851 0.050 Uiso 1 1 d . . .
H19 H 0.3794 0.4365 -0.0137 0.050 Uiso 1 1 d . . .
H20 H 0.3417 0.5979 -0.0872 0.050 Uiso 1 1 d . . .
H21 H 0.1654 0.6270 -0.1641 0.050 Uiso 1 1 d . . .
H22 H 0.0611 0.4269 -0.2052 0.050 Uiso 1 1 d . . .
H23 H -0.3207 0.6399 -0.3359 0.050 Uiso 1 1 d . . .
H24 H 0.2391 0.6306 0.1709 0.050 Uiso 1 1 d . . .
H25 H -0.1174 0.2840 -0.5848 0.050 Uiso 1 1 d . . .
